data_9000711
loop_
_publ_author_name
'Winter, J. K.'
'Ghose, S.'

_publ_section_title
;
 Thermal expansion and high-temperature crystal chemistry of the Al2SiO5
 polymorphs
 T = 400 deg C
;
_journal_name_full 'American Mineralogist'
_journal_page_first 573
_journal_page_last 586
_journal_volume 64
_journal_year 1979
_chemical_formula_sum 'Al2 O5 Si'
_chemical_name_mineral Sillimanite
_space_group_IT_number 62
_symmetry_space_group_name_Hall '-P 2c 2ab'
_symmetry_space_group_name_H-M 'P b n m'
_cell_angle_alpha 90
_cell_angle_beta 90
_cell_angle_gamma 90
_cell_length_a 7.4932
_cell_length_b 7.7035
_cell_length_c 5.7872
_cell_formula_units_Z 4
_cell_volume 334.060
_database_code_amcsd 0000724
_diffrn_ambient_temperature 673.15
_exptl_crystal_density_diffrn 3.222
_cod_original_formula_sum 'Al2 Si O5'
_cod_database_code 9000711

loop_
_space_group_symop_operation_xyz
x,y,z
x,y,1/2-z
-x,-y,1/2+z
1/2+x,1/2-y,1/2+z
1/2-x,1/2+y,1/2-z
1/2-x,1/2+y,z
1/2+x,1/2-y,-z
-x,-y,-z

loop_
_atom_site_aniso_label
_atom_site_aniso_U_11
_atom_site_aniso_U_22
_atom_site_aniso_U_33
_atom_site_aniso_U_12
_atom_site_aniso_U_13
_atom_site_aniso_U_23
Al1 0.00683 0.01082 0.01035 -0.00029 -0.00044 -0.00023
Al2 0.00740 0.01142 0.01137 -0.00029 0.00000 0.00000
Si 0.00683 0.00962 0.01052 -0.00117 0.00000 0.00000
O1 0.00683 0.01533 0.01374 -0.00292 0.00000 0.00000
O2 0.00768 0.01593 0.01289 -0.00351 0.00000 0.00000
O3 0.01934 0.02104 0.02613 -0.01053 0.00000 0.00000
O4 0.01451 0.01172 0.01103 -0.00351 -0.00044 -0.00045

loop_
_atom_site_label
_atom_site_fract_x
_atom_site_fract_y
_atom_site_fract_z
Al1 0.00000 0.00000 0.00000
Al2 0.14150 0.34550 0.25000
Si 0.15280 0.34070 0.75000
O1 0.35980 0.40990 0.75000
O2 0.35670 0.43510 0.25000
O3 0.47710 0.00120 0.75000
O4 0.12490 0.22410 0.51460

loop_
_cod_related_entry_id
_cod_related_entry_database
_cod_related_entry_code
1 AMCSD 0000724
